data_7706650
loop_
_publ_author_name
'Zhang, Xiao-Yu'
'Zhao, Shu-Man'
'Li, Ran'
'Xu, Zou-Hong'
'Wang, Min-Yan'
'Jiang, Yu-Fei'
'Chen, Kai'
'Zhao, Yue'
'Sun, Wei-Yin'

_publ_section_title
;
 A single-crystal to single-crystal transition from a 7-fold
 interpenetrated coordination polymer to a non-interpenetrated one by
 photochemical [2 + 2] polymerization and their sensing properties.
;
_journal_issue 12
_journal_name_full 'Dalton transactions (Cambridge, England : 2003)'
_journal_page_first 4408
_journal_page_last 4414
_journal_paper_doi 10.1039/d0dt04428h
_journal_volume 50
_journal_year 2021
_chemical_absolute_configuration ad
_chemical_formula_moiety 'C34 H24 N2 O6 S Zn'
_chemical_formula_sum 'C34 H24 N2 O6 S Zn'
_chemical_formula_weight 653.98
_space_group_crystal_system orthorhombic
_space_group_IT_number 19
_space_group_name_Hall 'P 2ac 2ab'
_space_group_name_H-M_alt 'P 21 21 21'
_atom_sites_solution_hydrogens geom
_audit_block_doi 10.5517/ccdc.csd.cc26w4fp
_audit_creation_date 2020-12-09
_audit_creation_method
;
Olex2 1.3
(compiled 2020.11.12 svn.r5f609507 for OlexSys, GUI svn.r6226)
;
_audit_update_record
;
2020-12-22 deposited with the CCDC.	2021-02-16 downloaded from the CCDC.
;
_cell_angle_alpha 90
_cell_angle_beta 90
_cell_angle_gamma 90
_cell_formula_units_Z 4
_cell_length_a 7.3773(3)
_cell_length_b 16.9343(7)
_cell_length_c 23.1340(9)
_cell_measurement_reflns_used 8154
_cell_measurement_temperature 192.97
_cell_measurement_theta_max 50.841
_cell_measurement_theta_min 2.813
_cell_volume 2890.1(2)
_computing_cell_refinement 'SAINT v8.37A (Bruker, 2015)'
_computing_data_reduction 'SAINT v8.37A (Bruker, 2015)'
_computing_molecular_graphics 'Olex2 1.3 (Dolomanov et al., 2009)'
_computing_publication_material 'Olex2 1.3 (Dolomanov et al., 2009)'
_computing_structure_refinement 'SHELXL 2018/3 (Sheldrick, 2015)'
_computing_structure_solution 'SHELXT 2014/5 (Sheldrick, 2014)'
_diffrn_ambient_temperature 192.97
_diffrn_measured_fraction_theta_full 1.000
_diffrn_measured_fraction_theta_max 0.997
_diffrn_measurement_device_type 'Bruker D8 VENTURE'
_diffrn_measurement_method '\f and \w scans'
_diffrn_radiation_type GaK\a
_diffrn_radiation_wavelength 1.34139
_diffrn_reflns_av_R_equivalents 0.0785
_diffrn_reflns_av_unetI/netI 0.0669
_diffrn_reflns_Laue_measured_fraction_full 1.000
_diffrn_reflns_Laue_measured_fraction_max 0.997
_diffrn_reflns_limit_h_max 6
_diffrn_reflns_limit_h_min -8
_diffrn_reflns_limit_k_max 20
_diffrn_reflns_limit_k_min -18
_diffrn_reflns_limit_l_max 27
_diffrn_reflns_limit_l_min -24
_diffrn_reflns_number 22274
_diffrn_reflns_point_group_measured_fraction_full 0.999
_diffrn_reflns_point_group_measured_fraction_max 0.996
_diffrn_reflns_theta_full 53.594
_diffrn_reflns_theta_max 53.855
_diffrn_reflns_theta_min 2.813
_diffrn_source_current 2.86
_diffrn_source_power 0.1993706
_diffrn_source_voltage 69.71
_diffrn_standards_number 0
_exptl_absorpt_coefficient_mu 1.497
_exptl_absorpt_correction_T_max 0.7506
_exptl_absorpt_correction_T_min 0.5226
_exptl_absorpt_correction_type multi-scan
_exptl_absorpt_process_details
;
SADABS-2016/2 (Bruker,2016/2) was used for absorption correction.
wR2(int) was 0.1107 before and 0.0856 after correction.
The Ratio of minimum to maximum transmission is 0.6962.
The \l/2 correction factor is Not present.
;
_exptl_crystal_density_diffrn 1.503
_exptl_crystal_description block
_exptl_crystal_F_000 1344
_exptl_crystal_size_max 0.12
_exptl_crystal_size_mid 0.1
_exptl_crystal_size_min 0.1
_refine_diff_density_max 0.250
_refine_diff_density_min -0.487
_refine_diff_density_rms 0.055
_refine_ls_abs_structure_details
;
 Flack x determined using 1444 quotients [(I+)-(I-)]/[(I+)+(I-)]
 (Parsons, Flack and Wagner, Acta Cryst. B69 (2013) 249-259).
;
_refine_ls_abs_structure_Flack 0.04(2)
_refine_ls_extinction_method none
_refine_ls_goodness_of_fit_ref 1.048
_refine_ls_hydrogen_treatment constr
_refine_ls_matrix_type full
_refine_ls_number_parameters 397
_refine_ls_number_reflns 5255
_refine_ls_number_restraints 0
_refine_ls_restrained_S_all 1.048
_refine_ls_R_factor_all 0.0639
_refine_ls_R_factor_gt 0.0451
_refine_ls_shift/su_max 0.000
_refine_ls_shift/su_mean 0.000
_refine_ls_structure_factor_coef Fsqd
_refine_ls_weighting_details 'w=1/[\s^2^(Fo^2^)+(0.0523P)^2^+0.1574P] where P=(Fo^2^+2Fc^2^)/3'
_refine_ls_weighting_scheme calc
_refine_ls_wR_factor_gt 0.1031
_refine_ls_wR_factor_ref 0.1110
_reflns_Friedel_coverage 0.748
_reflns_Friedel_fraction_full 0.999
_reflns_Friedel_fraction_max 0.994
_reflns_number_gt 4173
_reflns_number_total 5255
_reflns_threshold_expression 'I > 2\s(I)'
_cod_data_source_file d0dt04428h2.cif
_cod_data_source_block 20191202lr_9uv_0m_a
_cod_depositor_comments 'Adding full bibliography for 7706649--7706650.cif.'
_cod_database_code 7706650
_shelx_shelxl_version_number 2018/3
_shelx_space_group_comment
;
The symmetry employed for this shelxl refinement is uniquely defined
by the following loop, which should always be used as a source of
symmetry information in preference to the above space-group names.
They are only intended as comments.
;
_shelx_estimated_absorpt_t_max 0.865
_shelx_estimated_absorpt_t_min 0.841
_olex2_refinement_description
;
1. Fixed Uiso
 At 1.2 times of:
  All C(H) groups
2.a Ternary CH refined with riding coordinates:
 C20(H20), C29(H29), C21(H21), C28(H28)
2.b Aromatic/amide H refined with riding coordinates:
 C12(H12), C30(H30), C18(H18), C27(H27), C24(H24), C34(H34), C7(H7), C10(H10),
 C3(H3), C13(H13), C4(H4), C9(H9), C32(H32), C15(H15), C33(H33), C23(H23),
 C26(H26), C6(H6), C17(H17), C16(H16)
;
_olex2_submission_special_instructions 'No special instructions were received'

loop_
_space_group_symop_operation_xyz
'x, y, z'
'-x+1/2, -y, z+1/2'
'-x, y+1/2, -z+1/2'
'x+1/2, -y+1/2, -z'

loop_
_atom_site_label
_atom_site_type_symbol
_atom_site_fract_x
_atom_site_fract_y
_atom_site_fract_z
_atom_site_U_iso_or_equiv
_atom_site_adp_type
_atom_site_occupancy
_atom_site_site_symmetry_order
_atom_site_calc_flag
_atom_site_refinement_flags_posn
_atom_site_refinement_flags_adp
_atom_site_refinement_flags_occupancy
_atom_site_disorder_assembly
_atom_site_disorder_group
Zn1 Zn -0.02181(10) 0.54930(4) 0.13532(3) 0.0366(2) Uani 1 1 d . . . . .
S1 S -0.6740(2) 0.66356(9) 0.42853(6) 0.0449(4) Uani 1 1 d . . . . .
O2 O -1.3427(5) 0.4850(2) 0.56798(17) 0.0461(10) Uani 1 1 d . . . . .
O6 O -0.2022(5) 0.5588(2) 0.19563(16) 0.0468(10) Uani 1 1 d . . . . .
O5 O 0.0279(5) 0.5719(2) 0.25787(17) 0.0442(9) Uani 1 1 d . . . . .
N2 N 1.8489(5) 0.9548(3) 0.35488(17) 0.0355(10) Uani 1 1 d . . . . .
O4 O -0.7785(7) 0.7208(2) 0.39694(19) 0.0594(13) Uani 1 1 d . . . . .
O3 O -0.5632(6) 0.6899(3) 0.47523(18) 0.0605(13) Uani 1 1 d . . . . .
N1 N 0.1347(6) 0.6457(3) 0.11781(19) 0.0399(11) Uani 1 1 d . . . . .
O1 O -1.1750(7) 0.3766(3) 0.5549(2) 0.0695(14) Uani 1 1 d . . . . .
C14 C -0.1355(8) 0.5691(3) 0.2463(3) 0.0394(14) Uani 1 1 d . . . . .
C12 C -0.4603(8) 0.5832(3) 0.2808(2) 0.0375(13) Uani 1 1 d . . . . .
H12 H -0.499234 0.572078 0.242539 0.045 Uiso 1 1 calc R U . . .
C30 C 1.7309(7) 0.9458(3) 0.3113(2) 0.0357(12) Uani 1 1 d . . . . .
H30 H 1.732155 0.983972 0.281191 0.043 Uiso 1 1 calc R U . . .
C2 C -1.0698(8) 0.4982(3) 0.5166(2) 0.0399(14) Uani 1 1 d . . . . .
C31 C 1.6070(7) 0.8843(3) 0.3074(2) 0.0363(13) Uani 1 1 d . . . . .
C25 C 1.1637(8) 0.8201(3) 0.2368(2) 0.0353(13) Uani 1 1 d . . . . .
C18 C 0.2508(8) 0.6744(3) 0.1566(3) 0.0413(14) Uani 1 1 d . . . . .
H18 H 0.257777 0.648597 0.192949 0.050 Uiso 1 1 calc R U . . .
C27 C 0.9204(7) 0.8823(4) 0.1832(2) 0.0376(13) Uani 1 1 d . . . . .
H27 H 0.881907 0.922532 0.157376 0.045 Uiso 1 1 calc R U . . .
C20 C 0.4709(7) 0.7680(3) 0.1985(2) 0.0379(13) Uani 1 1 d . . . . .
H20 H 0.543723 0.722659 0.213613 0.046 Uiso 1 1 calc R U . . .
C11 C -0.2758(8) 0.5811(3) 0.2937(2) 0.0373(13) Uani 1 1 d . . . . .
C24 C 1.0353(7) 0.7689(3) 0.2600(2) 0.0382(13) Uani 1 1 d . . . . .
H24 H 1.071754 0.730116 0.287320 0.046 Uiso 1 1 calc R U . . .
C5 C -0.8277(8) 0.5941(3) 0.4573(2) 0.0382(13) Uani 1 1 d . . . . .
C8 C -0.5281(8) 0.6180(3) 0.3781(2) 0.0381(13) Uani 1 1 d . . . . .
C22 C 0.7946(7) 0.8304(3) 0.2057(2) 0.0359(13) Uani 1 1 d . . . . .
C19 C 0.3637(7) 0.7401(3) 0.1476(2) 0.0391(13) Uani 1 1 d . . . . .
C1 C -1.2051(8) 0.4478(4) 0.5490(2) 0.0439(14) Uani 1 1 d . . . . .
C29 C 1.4903(7) 0.8757(3) 0.2533(2) 0.0361(12) Uani 1 1 d . . . . .
H29 H 1.426219 0.926289 0.244372 0.043 Uiso 1 1 calc R U . . .
C34 C 1.8533(9) 0.9003(4) 0.3961(2) 0.0470(15) Uani 1 1 d . . . . .
H34 H 1.940667 0.904368 0.426166 0.056 Uiso 1 1 calc R U . . .
C21 C 0.5944(7) 0.8430(3) 0.1969(2) 0.0377(13) Uani 1 1 d . . . . .
H21 H 0.569346 0.876262 0.162079 0.045 Uiso 1 1 calc R U . . .
C7 C -1.0968(8) 0.5802(3) 0.5138(2) 0.0413(14) Uani 1 1 d . . . . .
H7 H -1.197681 0.603396 0.532901 0.050 Uiso 1 1 calc R U . . .
C10 C -0.2198(9) 0.5949(4) 0.3494(2) 0.0484(15) Uani 1 1 d . . . . .
H10 H -0.094666 0.592009 0.358902 0.058 Uiso 1 1 calc R U . . .
C3 C -0.9187(9) 0.4663(3) 0.4900(3) 0.0505(16) Uani 1 1 d . . . . .
H3 H -0.898539 0.410946 0.491897 0.061 Uiso 1 1 calc R U . . .
C28 C 1.3565(8) 0.8049(3) 0.2507(2) 0.0381(13) Uani 1 1 d . . . . .
H28 H 1.367549 0.771446 0.286191 0.046 Uiso 1 1 calc R U . . .
C13 C -0.5868(8) 0.6010(3) 0.3223(2) 0.0401(14) Uani 1 1 d . . . . .
H13 H -0.712298 0.601798 0.313055 0.048 Uiso 1 1 calc R U . . .
C4 C -0.7965(9) 0.5135(4) 0.4607(3) 0.0496(16) Uani 1 1 d . . . . .
H4 H -0.692348 0.490922 0.443056 0.060 Uiso 1 1 calc R U . . .
C9 C -0.3462(9) 0.6130(4) 0.3917(3) 0.0508(16) Uani 1 1 d . . . . .
H9 H -0.307470 0.622049 0.430320 0.061 Uiso 1 1 calc R U . . .
C32 C 1.6082(9) 0.8309(4) 0.3525(3) 0.0512(16) Uani 1 1 d . . . . .
H32 H 1.521936 0.789275 0.353070 0.061 Uiso 1 1 calc R U . . .
C15 C 0.1251(9) 0.6829(4) 0.0664(3) 0.0520(16) Uani 1 1 d . . . . .
H15 H 0.043201 0.663738 0.037981 0.062 Uiso 1 1 calc R U . . .
C33 C 1.7316(10) 0.8370(4) 0.3962(3) 0.0587(18) Uani 1 1 d . . . . .
H33 H 1.734761 0.798766 0.426212 0.070 Uiso 1 1 calc R U . . .
C23 C 0.8554(8) 0.7738(3) 0.2438(2) 0.0401(14) Uani 1 1 d . . . . .
H23 H 0.771158 0.737149 0.259434 0.048 Uiso 1 1 calc R U . . .
C26 C 1.1038(8) 0.8766(3) 0.1980(3) 0.0408(14) Uani 1 1 d . . . . .
H26 H 1.188570 0.912049 0.181168 0.049 Uiso 1 1 calc R U . . .
C6 C -0.9775(9) 0.6272(3) 0.4835(2) 0.0455(14) Uani 1 1 d . . . . .
H6 H -0.998434 0.682454 0.480704 0.055 Uiso 1 1 calc R U . . .
C17 C 0.3509(9) 0.7755(4) 0.0947(3) 0.0533(17) Uani 1 1 d . . . . .
H17 H 0.425517 0.819630 0.085938 0.064 Uiso 1 1 calc R U . . .
C16 C 0.2306(10) 0.7477(4) 0.0538(3) 0.0618(19) Uani 1 1 d . . . . .
H16 H 0.220643 0.772999 0.017346 0.074 Uiso 1 1 calc R U . . .

loop_
_atom_site_aniso_label
_atom_site_aniso_U_11
_atom_site_aniso_U_22
_atom_site_aniso_U_33
_atom_site_aniso_U_23
_atom_site_aniso_U_13
_atom_site_aniso_U_12
Zn1 0.0312(4) 0.0406(4) 0.0379(4) -0.0043(3) -0.0041(3) -0.0004(4)
S1 0.0491(9) 0.0440(8) 0.0417(8) 0.0002(7) 0.0113(7) -0.0077(7)
O2 0.037(2) 0.055(2) 0.046(2) 0.0107(19) 0.014(2) 0.003(2)
O6 0.039(2) 0.061(3) 0.040(2) -0.009(2) 0.0017(18) 0.001(2)
O5 0.031(2) 0.044(2) 0.057(2) -0.0045(18) 0.005(2) 0.0027(18)
N2 0.029(2) 0.044(2) 0.034(2) -0.002(2) -0.0004(19) 0.000(2)
O4 0.067(3) 0.046(2) 0.065(3) 0.018(2) 0.023(2) 0.010(2)
O3 0.059(3) 0.072(3) 0.050(2) -0.013(2) 0.013(2) -0.026(2)
N1 0.030(3) 0.049(3) 0.041(3) -0.008(2) -0.002(2) 0.000(2)
O1 0.076(3) 0.044(3) 0.088(4) 0.008(2) 0.033(3) 0.002(3)
C14 0.041(4) 0.029(3) 0.048(4) 0.002(2) 0.006(3) 0.001(2)
C12 0.040(3) 0.042(3) 0.031(3) -0.003(2) 0.000(3) -0.005(3)
C30 0.028(3) 0.038(3) 0.042(3) 0.001(3) 0.000(2) 0.000(3)
C2 0.040(3) 0.045(3) 0.035(3) 0.000(2) 0.002(3) 0.002(3)
C31 0.029(3) 0.040(3) 0.040(3) -0.003(3) 0.004(2) 0.000(2)
C25 0.028(3) 0.036(3) 0.041(3) -0.004(2) 0.000(2) -0.003(2)
C18 0.035(3) 0.041(3) 0.048(4) -0.001(3) 0.001(3) 0.001(3)
C27 0.030(3) 0.043(3) 0.039(3) 0.002(3) 0.003(2) -0.003(2)
C20 0.026(3) 0.039(3) 0.049(3) -0.004(2) 0.002(3) -0.002(3)
C11 0.034(3) 0.036(3) 0.042(3) 0.003(2) 0.002(3) -0.004(2)
C24 0.028(3) 0.035(3) 0.052(3) 0.000(2) 0.001(3) -0.004(2)
C5 0.038(3) 0.044(3) 0.033(3) 0.001(2) 0.001(3) -0.004(3)
C8 0.035(3) 0.044(3) 0.035(3) 0.003(2) 0.002(3) -0.004(3)
C22 0.032(3) 0.037(3) 0.038(3) -0.005(3) 0.000(2) -0.003(3)
C19 0.029(3) 0.042(3) 0.047(3) -0.005(3) 0.002(3) -0.003(2)
C1 0.045(3) 0.050(4) 0.037(3) 0.005(3) 0.008(3) -0.005(3)
C29 0.024(3) 0.038(3) 0.047(3) 0.001(2) -0.002(3) -0.003(2)
C34 0.043(4) 0.057(4) 0.041(3) 0.000(3) -0.002(3) -0.010(3)
C21 0.029(3) 0.041(3) 0.044(3) 0.001(3) 0.000(2) -0.005(2)
C7 0.033(3) 0.049(3) 0.042(3) -0.002(3) 0.008(3) 0.003(3)
C10 0.039(4) 0.064(4) 0.042(4) 0.003(3) -0.005(3) 0.005(3)
C3 0.055(4) 0.036(3) 0.061(4) 0.005(3) 0.021(3) 0.002(3)
C28 0.031(3) 0.040(3) 0.044(3) 0.004(3) -0.002(3) -0.005(3)
C13 0.029(3) 0.044(3) 0.048(3) 0.003(3) -0.003(3) -0.003(2)
C4 0.041(4) 0.051(4) 0.057(4) -0.002(3) 0.021(3) 0.005(3)
C9 0.054(4) 0.063(4) 0.035(3) -0.001(3) -0.001(3) 0.002(3)
C32 0.050(4) 0.057(4) 0.047(4) 0.004(3) -0.001(3) -0.022(3)
C15 0.055(4) 0.056(4) 0.045(4) 0.000(3) -0.004(3) -0.009(3)
C33 0.065(5) 0.066(4) 0.045(4) 0.007(3) -0.005(3) -0.022(4)
C23 0.029(3) 0.039(3) 0.052(3) 0.001(3) 0.007(3) -0.006(3)
C26 0.030(3) 0.041(3) 0.051(3) 0.003(3) 0.006(3) -0.009(3)
C6 0.044(4) 0.042(3) 0.050(3) 0.004(3) 0.003(3) 0.003(3)
C17 0.052(4) 0.059(4) 0.050(4) -0.003(3) 0.004(3) -0.017(3)
C16 0.069(5) 0.067(5) 0.049(4) 0.011(3) 0.000(4) -0.022(4)

loop_
_atom_type_symbol
_atom_type_description
_atom_type_scat_dispersion_real
_atom_type_scat_dispersion_imag
_atom_type_scat_source
C C 0.0137 0.0067 'International Tables Vol C Tables 4.2.6.8 and 6.1.1.4'
H H 0.0000 0.0000 'International Tables Vol C Tables 4.2.6.8 and 6.1.1.4'
N N 0.0241 0.0134 'International Tables Vol C Tables 4.2.6.8 and 6.1.1.4'
O O 0.0389 0.0241 'International Tables Vol C Tables 4.2.6.8 and 6.1.1.4'
S S 0.2925 0.4295 'International Tables Vol C Tables 4.2.6.8 and 6.1.1.4'
Zn Zn -2.7473 0.5279 'International Tables Vol C Tables 4.2.6.8 and 6.1.1.4'

loop_
_geom_angle_atom_site_label_1
_geom_angle_atom_site_label_2
_geom_angle_atom_site_label_3
_geom_angle
_geom_angle_site_symmetry_1
_geom_angle_site_symmetry_3
_geom_angle_publ_flag
O2 Zn1 N2 100.06(17) 2_364 3_745 ?
O2 Zn1 N1 111.83(18) 2_364 . ?
O6 Zn1 O2 104.46(17) . 2_364 ?
O6 Zn1 N2 114.27(17) . 3_745 ?
O6 Zn1 N1 117.77(17) . . ?
N1 Zn1 N2 107.06(17) . 3_745 ?
O4 S1 C5 107.3(3) . . ?
O4 S1 C8 106.6(3) . . ?
O3 S1 O4 118.8(3) . . ?
O3 S1 C5 106.9(3) . . ?
O3 S1 C8 106.8(3) . . ?
C5 S1 C8 110.5(3) . . ?
C1 O2 Zn1 122.6(4) . 2_365 ?
C14 O6 Zn1 114.0(4) . . ?
C30 N2 Zn1 125.0(4) . 3_755 ?
C34 N2 Zn1 116.5(4) . 3_755 ?
C34 N2 C30 118.5(5) . . ?
C18 N1 Zn1 121.5(4) . . ?
C18 N1 C15 117.2(5) . . ?
C15 N1 Zn1 121.3(4) . . ?
O6 C14 C11 114.6(5) . . ?
O5 C14 O6 125.2(5) . . ?
O5 C14 C11 120.2(5) . . ?
C11 C12 H12 119.3 . . ?
C13 C12 H12 119.3 . . ?
C13 C12 C11 121.4(5) . . ?
N2 C30 H30 117.9 . . ?
N2 C30 C31 124.1(5) . . ?
C31 C30 H30 117.9 . . ?
C7 C2 C1 119.2(5) . . ?
C3 C2 C1 122.2(5) . . ?
C3 C2 C7 118.7(5) . . ?
C30 C31 C29 119.7(5) . . ?
C32 C31 C30 116.0(5) . . ?
C32 C31 C29 124.1(5) . . ?
C24 C25 C28 117.5(5) . . ?
C26 C25 C24 117.6(5) . . ?
C26 C25 C28 124.6(5) . . ?
N1 C18 H18 117.6 . . ?
N1 C18 C19 124.8(5) . . ?
C19 C18 H18 117.6 . . ?
C22 C27 H27 119.5 . . ?
C22 C27 C26 121.0(6) . . ?
C26 C27 H27 119.5 . . ?
C19 C20 H20 108.6 . . ?
C19 C20 C21 123.1(5) . . ?
C19 C20 C28 116.0(5) . 1_455 ?
C21 C20 H20 108.6 . . ?
C21 C20 C28 90.4(4) . 1_455 ?
C28 C20 H20 108.6 1_455 . ?
C12 C11 C14 120.9(5) . . ?
C10 C11 C14 119.6(5) . . ?
C10 C11 C12 119.4(5) . . ?
C25 C24 H24 119.6 . . ?
C23 C24 C25 120.8(5) . . ?
C23 C24 H24 119.6 . . ?
C4 C5 S1 124.8(5) . . ?
C6 C5 S1 114.1(4) . . ?
C6 C5 C4 120.6(6) . . ?
C13 C8 S1 120.9(4) . . ?
C9 C8 S1 117.9(4) . . ?
C9 C8 C13 120.1(5) . . ?
C27 C22 C21 121.2(5) . . ?
C23 C22 C27 117.7(5) . . ?
C23 C22 C21 120.3(5) . . ?
C18 C19 C20 116.6(5) . . ?
C17 C19 C18 116.0(5) . . ?
C17 C19 C20 127.2(5) . . ?
O2 C1 C2 114.7(5) . . ?
O1 C1 O2 126.2(5) . . ?
O1 C1 C2 119.1(5) . . ?
C31 C29 H29 110.7 . . ?
C31 C29 C21 115.4(4) . 1_655 ?
C31 C29 C28 117.6(4) . . ?
C21 C29 H29 110.7 1_655 . ?
C28 C29 H29 110.7 . . ?
C28 C29 C21 90.4(4) . 1_655 ?
N2 C34 H34 119.4 . . ?
N2 C34 C33 121.2(6) . . ?
C33 C34 H34 119.4 . . ?
C20 C21 C29 89.0(4) . 1_455 ?
C20 C21 H21 111.7 . . ?
C22 C21 C20 117.0(5) . . ?
C22 C21 C29 114.0(5) . 1_455 ?
C22 C21 H21 111.7 . . ?
C29 C21 H21 111.7 1_455 . ?
C2 C7 H7 119.9 . . ?
C6 C7 C2 120.3(6) . . ?
C6 C7 H7 119.9 . . ?
C11 C10 H10 120.1 . . ?
C11 C10 C9 119.9(6) . . ?
C9 C10 H10 120.1 . . ?
C2 C3 H3 119.4 . . ?
C4 C3 C2 121.2(5) . . ?
C4 C3 H3 119.4 . . ?
C25 C28 C20 114.2(5) . 1_655 ?
C25 C28 C29 119.0(5) . . ?
C25 C28 H28 110.8 . . ?
C20 C28 H28 110.8 1_655 . ?
C29 C28 C20 89.7(4) . 1_655 ?
C29 C28 H28 110.8 . . ?
C12 C13 C8 118.8(5) . . ?
C12 C13 H13 120.6 . . ?
C8 C13 H13 120.6 . . ?
C5 C4 H4 120.4 . . ?
C3 C4 C5 119.2(6) . . ?
C3 C4 H4 120.4 . . ?
C8 C9 C10 120.4(6) . . ?
C8 C9 H9 119.8 . . ?
C10 C9 H9 119.8 . . ?
C31 C32 H32 119.5 . . ?
C33 C32 C31 121.0(6) . . ?
C33 C32 H32 119.5 . . ?
N1 C15 H15 119.0 . . ?
N1 C15 C16 121.9(6) . . ?
C16 C15 H15 119.0 . . ?
C34 C33 H33 120.5 . . ?
C32 C33 C34 119.1(6) . . ?
C32 C33 H33 120.5 . . ?
C24 C23 H23 119.0 . . ?
C22 C23 C24 121.9(5) . . ?
C22 C23 H23 119.0 . . ?
C25 C26 C27 121.0(5) . . ?
C25 C26 H26 119.5 . . ?
C27 C26 H26 119.5 . . ?
C5 C6 H6 120.0 . . ?
C7 C6 C5 120.0(5) . . ?
C7 C6 H6 120.0 . . ?
C19 C17 H17 119.7 . . ?
C19 C17 C16 120.6(6) . . ?
C16 C17 H17 119.7 . . ?
C15 C16 C17 119.5(6) . . ?
C15 C16 H16 120.3 . . ?
C17 C16 H16 120.3 . . ?

loop_
_geom_bond_atom_site_label_1
_geom_bond_atom_site_label_2
_geom_bond_distance
_geom_bond_site_symmetry_2
_geom_bond_publ_flag
Zn1 O2 1.940(4) 2_364 ?
Zn1 O6 1.935(4) . ?
Zn1 N2 2.059(4) 3_745 ?
Zn1 N1 2.041(5) . ?
S1 O4 1.438(5) . ?
S1 O3 1.427(5) . ?
S1 C5 1.765(6) . ?
S1 C8 1.765(6) . ?
O2 C1 1.273(7) . ?
O6 C14 1.283(7) . ?
O5 C14 1.236(7) . ?
N2 C30 1.340(6) . ?
N2 C34 1.328(7) . ?
N1 C18 1.332(7) . ?
N1 C15 1.347(7) . ?
O1 C1 1.234(8) . ?
C14 C11 1.521(8) . ?
C12 H12 0.9500 . ?
C12 C11 1.394(8) . ?
C12 C13 1.372(7) . ?
C30 H30 0.9500 . ?
C30 C31 1.389(8) . ?
C2 C1 1.512(8) . ?
C2 C7 1.405(8) . ?
C2 C3 1.383(8) . ?
C31 C29 1.527(7) . ?
C31 C32 1.380(8) . ?
C25 C24 1.392(8) . ?
C25 C28 1.481(8) . ?
C25 C26 1.385(8) . ?
C18 H18 0.9500 . ?
C18 C19 1.405(8) . ?
C27 H27 0.9500 . ?
C27 C22 1.380(8) . ?
C27 C26 1.399(8) . ?
C20 H20 1.0000 . ?
C20 C19 1.494(7) . ?
C20 C21 1.563(7) . ?
C20 C28 1.602(7) 1_455 ?
C11 C10 1.373(8) . ?
C24 H24 0.9500 . ?
C24 C23 1.382(8) . ?
C5 C4 1.386(8) . ?
C5 C6 1.381(8) . ?
C8 C13 1.391(7) . ?
C8 C9 1.381(9) . ?
C22 C21 1.506(8) . ?
C22 C23 1.377(8) . ?
C19 C17 1.366(8) . ?
C29 H29 1.0000 . ?
C29 C21 1.612(8) 1_655 ?
C29 C28 1.554(7) . ?
C34 H34 0.9500 . ?
C34 C33 1.398(9) . ?
C21 H21 1.0000 . ?
C7 H7 0.9500 . ?
C7 C6 1.378(8) . ?
C10 H10 0.9500 . ?
C10 C9 1.387(8) . ?
C3 H3 0.9500 . ?
C3 C4 1.382(8) . ?
C28 H28 1.0000 . ?
C13 H13 0.9500 . ?
C4 H4 0.9500 . ?
C9 H9 0.9500 . ?
C32 H32 0.9500 . ?
C32 C33 1.364(8) . ?
C15 H15 0.9500 . ?
C15 C16 1.376(9) . ?
C33 H33 0.9500 . ?
C23 H23 0.9500 . ?
C26 H26 0.9500 . ?
C6 H6 0.9500 . ?
C17 H17 0.9500 . ?
C17 C16 1.379(9) . ?
C16 H16 0.9500 . ?

loop_
_geom_torsion_atom_site_label_1
_geom_torsion_atom_site_label_2
_geom_torsion_atom_site_label_3
_geom_torsion_atom_site_label_4
_geom_torsion
_geom_torsion_site_symmetry_1
_geom_torsion_site_symmetry_2
_geom_torsion_site_symmetry_3
_geom_torsion_site_symmetry_4
_geom_torsion_publ_flag
Zn1 O2 C1 O1 27.0(9) 2_365 . . . ?
Zn1 O2 C1 C2 -153.1(4) 2_365 . . . ?
Zn1 O6 C14 O5 -1.2(7) . . . . ?
Zn1 O6 C14 C11 176.9(3) . . . . ?
Zn1 N2 C30 C31 -175.6(4) 3_755 . . . ?
Zn1 N2 C34 C33 174.8(5) 3_755 . . . ?
Zn1 N1 C18 C19 179.6(4) . . . . ?
Zn1 N1 C15 C16 -179.6(5) . . . . ?
S1 C5 C4 C3 172.8(5) . . . . ?
S1 C5 C6 C7 -172.2(5) . . . . ?
S1 C8 C13 C12 164.9(4) . . . . ?
S1 C8 C9 C10 -165.2(5) . . . . ?
O6 C14 C11 C12 -2.3(7) . . . . ?
O6 C14 C11 C10 -178.2(5) . . . . ?
O5 C14 C11 C12 175.8(5) . . . . ?
O5 C14 C11 C10 0.0(8) . . . . ?
N2 C30 C31 C29 -174.6(5) . . . . ?
N2 C30 C31 C32 0.8(8) . . . . ?
N2 C34 C33 C32 0.9(10) . . . . ?
O4 S1 C5 C4 141.3(6) . . . . ?
O4 S1 C5 C6 -46.3(5) . . . . ?
O4 S1 C8 C13 -38.2(5) . . . . ?
O4 S1 C8 C9 130.0(5) . . . . ?
O3 S1 C5 C4 -90.3(6) . . . . ?
O3 S1 C5 C6 82.1(5) . . . . ?
O3 S1 C8 C13 -166.1(4) . . . . ?
O3 S1 C8 C9 2.2(6) . . . . ?
N1 C18 C19 C20 174.1(5) . . . . ?
N1 C18 C19 C17 -0.4(9) . . . . ?
N1 C15 C16 C17 0.5(11) . . . . ?
C14 C11 C10 C9 174.1(5) . . . . ?
C12 C11 C10 C9 -1.9(9) . . . . ?
C30 N2 C34 C33 -3.4(8) . . . . ?
C30 C31 C29 C21 74.0(6) . . . 1_655 ?
C30 C31 C29 C28 178.9(5) . . . . ?
C30 C31 C32 C33 -3.4(9) . . . . ?
C2 C7 C6 C5 -2.1(9) . . . . ?
C2 C3 C4 C5 -0.9(10) . . . . ?
C31 C29 C28 C25 128.2(5) . . . . ?
C31 C29 C28 C20 -114.1(5) . . . 1_655 ?
C31 C32 C33 C34 2.6(10) . . . . ?
C25 C24 C23 C22 -1.9(9) . . . . ?
C18 N1 C15 C16 0.2(9) . . . . ?
C18 C19 C17 C16 1.1(9) . . . . ?
C27 C22 C21 C20 153.7(5) . . . . ?
C27 C22 C21 C29 -104.5(6) . . . 1_455 ?
C27 C22 C23 C24 0.7(8) . . . . ?
C20 C19 C17 C16 -172.7(6) . . . . ?
C11 C12 C13 C8 0.6(8) . . . . ?
C11 C10 C9 C8 -0.6(9) . . . . ?
C24 C25 C28 C20 105.6(6) . . . 1_655 ?
C24 C25 C28 C29 -150.4(5) . . . . ?
C24 C25 C26 C27 0.6(8) . . . . ?
C5 S1 C8 C13 78.0(5) . . . . ?
C5 S1 C8 C9 -113.7(5) . . . . ?
C8 S1 C5 C4 25.5(6) . . . . ?
C8 S1 C5 C6 -162.1(4) . . . . ?
C22 C27 C26 C25 -1.8(9) . . . . ?
C19 C20 C21 C22 -116.5(6) . . . . ?
C19 C20 C21 C29 126.9(5) . . . 1_455 ?
C19 C17 C16 C15 -1.1(11) . . . . ?
C1 C2 C7 C6 -178.7(5) . . . . ?
C1 C2 C3 C4 -179.8(6) . . . . ?
C29 C31 C32 C33 171.8(6) . . . . ?
C34 N2 C30 C31 2.5(8) . . . . ?
C21 C20 C19 C18 -176.4(5) . . . . ?
C21 C20 C19 C17 -2.6(9) . . . . ?
C21 C22 C23 C24 -169.5(5) . . . . ?
C21 C29 C28 C25 -112.7(5) 1_655 . . . ?
C21 C29 C28 C20 5.0(4) 1_655 . . 1_655 ?
C7 C2 C1 O2 5.0(8) . . . . ?
C7 C2 C1 O1 -175.1(6) . . . . ?
C7 C2 C3 C4 -0.5(9) . . . . ?
C3 C2 C1 O2 -175.7(5) . . . . ?
C3 C2 C1 O1 4.2(9) . . . . ?
C3 C2 C7 C6 2.0(9) . . . . ?
C28 C25 C24 C23 -172.7(5) . . . . ?
C28 C25 C26 C27 174.0(6) . . . . ?
C28 C20 C19 C18 -67.3(6) 1_455 . . . ?
C28 C20 C19 C17 106.5(7) 1_455 . . . ?
C28 C20 C21 C22 121.5(5) 1_455 . . . ?
C28 C20 C21 C29 5.0(4) 1_455 . . 1_455 ?
C13 C12 C11 C14 -174.0(5) . . . . ?
C13 C12 C11 C10 1.9(8) . . . . ?
C13 C8 C9 C10 3.2(9) . . . . ?
C4 C5 C6 C7 0.6(9) . . . . ?
C9 C8 C13 C12 -3.1(8) . . . . ?
C32 C31 C29 C21 -101.0(6) . . . 1_655 ?
C32 C31 C29 C28 3.9(8) . . . . ?
C15 N1 C18 C19 -0.2(8) . . . . ?
C23 C22 C21 C20 -36.4(7) . . . . ?
C23 C22 C21 C29 65.4(7) . . . 1_455 ?
C26 C25 C24 C23 1.2(8) . . . . ?
C26 C25 C28 C20 -67.8(7) . . . 1_655 ?
C26 C25 C28 C29 36.2(8) . . . . ?
C26 C27 C22 C21 171.2(6) . . . . ?
C26 C27 C22 C23 1.1(9) . . . . ?
C6 C5 C4 C3 0.9(10) . . . . ?
